data_4068873
loop_
_publ_author_name
'Suzuki, Eiji'
'Komuro, Takashi'
'Okazaki, Masaaki'
'Tobita, Hiromi'

_publ_section_title
;
 Synthesis and Characterization of DMAP-Stabilized Aryl(silylene)
 Complexes and (Arylsilyl)(DMAP) Complexes of Tungsten: Mechanistic Study
 on the Interconversion between These Complexes via 1,2-Aryl Migration
;
_journal_issue 6
_journal_name_full Organometallics
_journal_page_first 1791
_journal_paper_doi 10.1021/om801140d
_journal_volume 28
_journal_year 2009
_chemical_formula_sum 'C37.5 H46 N2 O2 Si W'
_chemical_formula_weight 768.70
_chemical_name_systematic
; 
 ? 
;
_space_group_IT_number 15
_symmetry_cell_setting monoclinic
_symmetry_Int_Tables_number 15
_symmetry_space_group_name_Hall '-C 2yc'
_symmetry_space_group_name_H-M 'C 1 2/c 1'
_atom_sites_solution_hydrogens geom
_atom_sites_solution_primary heavy
_atom_sites_solution_secondary difmap
_audit_creation_method SHELXL-97
_cell_angle_alpha 90.00
_cell_angle_beta 117.067(6)
_cell_angle_gamma 90.00
_cell_formula_units_Z 8
_cell_length_a 32.348(7)
_cell_length_b 9.7497(16)
_cell_length_c 24.761(4)
_cell_measurement_reflns_used 29149
_cell_measurement_temperature 150(2)
_cell_measurement_theta_max 27.5
_cell_measurement_theta_min 1.3
_cell_volume 6954(2)
_computing_cell_refinement PROCESS-AUTO
_computing_data_collection PROCESS-AUTO
_computing_data_reduction 'teXsan Ver. 1.11'
_computing_publication_material ORTEP-3
_computing_structure_refinement 'SHELXL-97 (Sheldrick, 1997)'
_computing_structure_solution 'DIRDIF99 (PATTY)'
_diffrn_ambient_temperature 150(2)
_diffrn_detector_area_resol_mean 10.00
_diffrn_measured_fraction_theta_full 0.922
_diffrn_measured_fraction_theta_max 0.900
_diffrn_measurement_device_type 'Rigaku RAXIS-RAPID Imaging Plate'
_diffrn_measurement_method \w
_diffrn_radiation_monochromator graphite
_diffrn_radiation_type MoK\a
_diffrn_radiation_wavelength 0.71069
_diffrn_reflns_av_R_equivalents 0.1124
_diffrn_reflns_av_sigmaI/netI 0.0771
_diffrn_reflns_limit_h_max 42
_diffrn_reflns_limit_h_min -42
_diffrn_reflns_limit_k_max 12
_diffrn_reflns_limit_k_min -12
_diffrn_reflns_limit_l_max 32
_diffrn_reflns_limit_l_min -31
_diffrn_reflns_number 17256
_diffrn_reflns_theta_full 25.25
_diffrn_reflns_theta_max 27.48
_diffrn_reflns_theta_min 1.41
_exptl_absorpt_coefficient_mu 3.391
_exptl_absorpt_correction_T_max 0.7279
_exptl_absorpt_correction_T_min 0.4397
_exptl_absorpt_correction_type numerical
_exptl_absorpt_process_details
;
HIGASHI, T. (1999). Shape - Program to obtain Crystal Shape using CCD camera.
Rigaku Corporation, Tokyo, Japan. 
HIGASHI, T. (1999). Numabs - Numerical Absorption Correction,
Rigaku Corporation, Tokyo, Japan. 
;
_exptl_crystal_colour yellow
_exptl_crystal_density_diffrn 1.468
_exptl_crystal_density_method 'not measured'
_exptl_crystal_description platelet
_exptl_crystal_F_000 3112
_exptl_crystal_size_max 0.29
_exptl_crystal_size_mid 0.21
_exptl_crystal_size_min 0.10
_refine_diff_density_max 1.271
_refine_diff_density_min -2.521
_refine_diff_density_rms 0.294
_refine_ls_extinction_method none
_refine_ls_goodness_of_fit_ref 1.155
_refine_ls_hydrogen_treatment constr
_refine_ls_matrix_type full
_refine_ls_number_parameters 391
_refine_ls_number_reflns 7167
_refine_ls_number_restraints 0
_refine_ls_restrained_S_all 1.155
_refine_ls_R_factor_all 0.1174
_refine_ls_R_factor_gt 0.0788
_refine_ls_shift/su_max 0.000
_refine_ls_shift/su_mean 0.000
_refine_ls_structure_factor_coef Fsqd
_refine_ls_weighting_details 'calc w=1/[\s^2^(Fo^2^)+(0.0837P)^2^+243.5877P] where P=(Fo^2^+2Fc^2^)/3'
_refine_ls_weighting_scheme calc
_refine_ls_wR_factor_gt 0.1988
_refine_ls_wR_factor_ref 0.2432
_reflns_number_gt 5177
_reflns_number_total 7167
_reflns_threshold_expression >2\s(I)
_cod_data_source_file om801140d_si_001.cif
_cod_data_source_block complex1c
_cod_original_formula_sum 'C37.50 H46 N2 O2 Si W'
_cod_database_code 4068873

loop_
_symmetry_equiv_pos_as_xyz
'x, y, z'
'-x, y, -z+1/2'
'x+1/2, y+1/2, z'
'-x+1/2, y+1/2, -z+1/2'
'-x, -y, -z'
'x, -y, z-1/2'
'-x+1/2, -y+1/2, -z'
'x+1/2, -y+1/2, z-1/2'

loop_
_atom_site_label
_atom_site_type_symbol
_atom_site_fract_x
_atom_site_fract_y
_atom_site_fract_z
_atom_site_U_iso_or_equiv
_atom_site_adp_type
_atom_site_occupancy
_atom_site_symmetry_multiplicity
_atom_site_calc_flag
_atom_site_refinement_flags
W1 W 0.149095(19) 0.06752(5) 0.14584(2) 0.03957(19) Uani 1 1 d .
Si1 Si 0.08355(13) 0.1031(4) 0.17186(18) 0.0436(8) Uani 1 1 d .
O1 O 0.0597(4) -0.0045(12) 0.0291(5) 0.063(3) Uani 1 1 d .
O2 O 0.1488(3) 0.3786(10) 0.1754(5) 0.049(2) Uani 1 1 d .
N1 N 0.0435(4) 0.2492(11) 0.1283(5) 0.040(2) Uani 1 1 d .
N2 N -0.0476(4) 0.5642(12) 0.0327(5) 0.046(3) Uani 1 1 d .
C1 C 0.1686(5) 0.1706(14) 0.0775(6) 0.045(3) Uani 1 1 d .
C2 C 0.1528(6) 0.123(2) 0.0184(8) 0.068(5) Uani 1 1 d .
H1 H 0.1339 0.0430 0.0052 0.082 Uiso 1 1 calc R
C3 C 0.1654(8) 0.195(3) -0.0223(9) 0.085(7) Uani 1 1 d .
H2 H 0.1541 0.1608 -0.0625 0.102 Uiso 1 1 calc R
C4 C 0.1917(8) 0.307(3) -0.0081(11) 0.088(7) Uani 1 1 d .
C5 C 0.2087(8) 0.351(2) 0.0522(11) 0.084(6) Uani 1 1 d .
H3 H 0.2276 0.4309 0.0645 0.101 Uiso 1 1 calc R
C6 C 0.1992(6) 0.2838(16) 0.0942(8) 0.062(4) Uani 1 1 d .
H4 H 0.2134 0.3142 0.1352 0.074 Uiso 1 1 calc R
C7 C 0.2034(9) 0.387(3) -0.0512(12) 0.116(10) Uani 1 1 d .
H5 H 0.2151 0.3246 -0.0721 0.175 Uiso 1 1 calc R
H6 H 0.2272 0.4555 -0.0285 0.175 Uiso 1 1 calc R
H7 H 0.1755 0.4335 -0.0811 0.175 Uiso 1 1 calc R
C8 C 0.0926(6) 0.0308(15) 0.0717(7) 0.053(4) Uani 1 1 d .
C9 C 0.1476(4) 0.2642(14) 0.1627(6) 0.041(3) Uani 1 1 d .
C10 C 0.0080(5) 0.2299(15) 0.0718(6) 0.046(3) Uani 1 1 d .
H8 H 0.0040 0.1413 0.0541 0.056 Uiso 1 1 calc R
C11 C -0.0218(5) 0.3306(14) 0.0393(6) 0.046(3) Uani 1 1 d .
H9 H -0.0459 0.3104 -0.0001 0.055 Uiso 1 1 calc R
C12 C -0.0181(4) 0.4638(14) 0.0624(6) 0.041(3) Uani 1 1 d .
C13 C 0.0186(5) 0.4829(14) 0.1203(6) 0.044(3) Uani 1 1 d .
H10 H 0.0236 0.5711 0.1385 0.053 Uiso 1 1 calc R
C14 C 0.0475(5) 0.3764(14) 0.1514(7) 0.047(3) Uani 1 1 d .
H11 H 0.0716 0.3934 0.1911 0.057 Uiso 1 1 calc R
C15 C -0.0866(5) 0.5446(17) -0.0272(6) 0.056(4) Uani 1 1 d .
H12 H -0.0749 0.5193 -0.0560 0.084 Uiso 1 1 calc R
H13 H -0.1044 0.6300 -0.0404 0.084 Uiso 1 1 calc R
H14 H -0.1067 0.4714 -0.0254 0.084 Uiso 1 1 calc R
C16 C -0.0406(6) 0.7037(16) 0.0587(8) 0.064(4) Uani 1 1 d .
H15 H -0.0415 0.7008 0.0977 0.096 Uiso 1 1 calc R
H16 H -0.0652 0.7643 0.0307 0.096 Uiso 1 1 calc R
H17 H -0.0104 0.7386 0.0648 0.096 Uiso 1 1 calc R
C17 C 0.0381(5) -0.0360(16) 0.1519(8) 0.058(4) Uani 1 1 d .
H18 H 0.0121 -0.0016 0.1582 0.087 Uiso 1 1 calc R
H19 H 0.0518 -0.1161 0.1779 0.087 Uiso 1 1 calc R
H20 H 0.0267 -0.0623 0.1093 0.087 Uiso 1 1 calc R
C18 C 0.0955(5) 0.1599(15) 0.2509(6) 0.045(3) Uani 1 1 d .
C19 C 0.1368(5) 0.2266(18) 0.2898(7) 0.056(4) Uani 1 1 d .
H21 H 0.1586 0.2466 0.2751 0.067 Uiso 1 1 calc R
C20 C 0.1475(6) 0.265(2) 0.3485(8) 0.066(4) Uani 1 1 d .
H22 H 0.1762 0.3091 0.3728 0.079 Uiso 1 1 calc R
C21 C 0.1167(7) 0.239(2) 0.3721(8) 0.078(6) Uani 1 1 d .
C22 C 0.0758(6) 0.175(2) 0.3340(9) 0.077(6) Uani 1 1 d .
H23 H 0.0538 0.1577 0.3486 0.092 Uiso 1 1 calc R
C23 C 0.0653(6) 0.136(2) 0.2755(8) 0.063(4) Uani 1 1 d .
H24 H 0.0366 0.0911 0.2516 0.076 Uiso 1 1 calc R
C24 C 0.1263(9) 0.288(3) 0.4333(9) 0.128(12) Uani 1 1 d .
H25 H 0.1594 0.3090 0.4565 0.192 Uiso 1 1 calc R
H26 H 0.1179 0.2156 0.4541 0.192 Uiso 1 1 calc R
H27 H 0.1079 0.3701 0.4297 0.192 Uiso 1 1 calc R
C25 C 0.1789(4) -0.0898(14) 0.2295(6) 0.042(3) Uani 1 1 d .
C26 C 0.2164(4) -0.0031(13) 0.2340(6) 0.040(3) Uani 1 1 d .
C27 C 0.2243(6) -0.0248(18) 0.1831(7) 0.056(4) Uani 1 1 d .
C28 C 0.1895(6) -0.1279(16) 0.1441(7) 0.063(5) Uani 1 1 d .
C29 C 0.1627(6) -0.1635(16) 0.1742(8) 0.062(4) Uani 1 1 d .
C30 C 0.1648(7) -0.115(2) 0.2790(9) 0.079(6) Uani 1 1 d .
H28 H 0.1315 -0.1363 0.2607 0.118 Uiso 1 1 calc R
H29 H 0.1711 -0.0332 0.3044 0.118 Uiso 1 1 calc R
H30 H 0.1825 -0.1929 0.3040 0.118 Uiso 1 1 calc R
C31 C 0.2456(6) 0.0843(17) 0.2888(9) 0.070(5) Uani 1 1 d .
H31 H 0.2493 0.1760 0.2755 0.105 Uiso 1 1 calc R
H32 H 0.2762 0.0418 0.3116 0.105 Uiso 1 1 calc R
H33 H 0.2302 0.0915 0.3149 0.105 Uiso 1 1 calc R
C32 C 0.2649(7) 0.030(2) 0.1767(11) 0.092(8) Uani 1 1 d .
H34 H 0.2732 0.1209 0.1957 0.139 Uiso 1 1 calc R
H35 H 0.2569 0.0377 0.1336 0.139 Uiso 1 1 calc R
H36 H 0.2914 -0.0321 0.1967 0.139 Uiso 1 1 calc R
C33 C 0.1888(11) -0.190(3) 0.0885(9) 0.132(13) Uani 1 1 d .
H37 H 0.2194 -0.1795 0.0899 0.198 Uiso 1 1 calc R
H38 H 0.1654 -0.1433 0.0524 0.198 Uiso 1 1 calc R
H39 H 0.1811 -0.2876 0.0866 0.198 Uiso 1 1 calc R
C34 C 0.1261(6) -0.2715(15) 0.1530(9) 0.082(7) Uani 1 1 d .
H40 H 0.1127 -0.2802 0.1088 0.123 Uiso 1 1 calc R
H41 H 0.1017 -0.2460 0.1642 0.123 Uiso 1 1 calc R
H42 H 0.1399 -0.3592 0.1720 0.123 Uiso 1 1 calc R
C35 C 0.0260(13) 0.628(4) 0.2692(17) 0.068(9) Uiso 0.50 1 d P
C36 C 0.0000 0.752(3) 0.2500 0.077(7) Uiso 1 2 d S
C37 C 0.0435(16) 0.756(5) 0.284(2) 0.089(12) Uiso 0.50 1 d P
C38 C 0.0483(17) 0.525(5) 0.287(2) 0.090(12) Uiso 0.50 1 d P
C39 C 0.0000 0.511(4) 0.2500 0.092(9) Uiso 1 2 d S
C40 C 0.0739(12) 0.633(4) 0.3059(15) 0.137(11) Uiso 1 1 d .

loop_
_atom_site_aniso_label
_atom_site_aniso_U_11
_atom_site_aniso_U_22
_atom_site_aniso_U_33
_atom_site_aniso_U_23
_atom_site_aniso_U_13
_atom_site_aniso_U_12
W1 0.0417(3) 0.0324(3) 0.0383(3) 0.0014(2) 0.0127(2) 0.0036(2)
Si1 0.0381(18) 0.041(2) 0.045(2) 0.0040(17) 0.0136(16) 0.0007(16)
O1 0.045(6) 0.064(7) 0.045(6) -0.014(6) -0.008(5) 0.000(5)
O2 0.050(6) 0.038(5) 0.056(6) -0.012(5) 0.021(5) -0.012(5)
N1 0.041(6) 0.034(5) 0.039(5) 0.006(5) 0.012(5) -0.001(5)
N2 0.052(7) 0.040(6) 0.039(6) 0.006(5) 0.013(5) 0.010(6)
C1 0.055(8) 0.038(7) 0.048(7) 0.004(6) 0.028(7) 0.005(6)
C2 0.072(11) 0.074(11) 0.058(9) 0.022(9) 0.030(9) 0.045(10)
C3 0.092(15) 0.113(18) 0.060(10) 0.037(12) 0.045(11) 0.055(14)
C4 0.087(14) 0.097(16) 0.107(16) 0.062(14) 0.069(14) 0.049(13)
C5 0.088(14) 0.084(14) 0.116(17) 0.031(13) 0.077(14) 0.019(12)
C6 0.080(11) 0.046(8) 0.086(11) 0.018(8) 0.062(10) 0.019(8)
C7 0.105(17) 0.15(2) 0.127(19) 0.092(19) 0.084(17) 0.066(17)
C8 0.062(9) 0.042(7) 0.064(9) 0.024(7) 0.037(8) 0.026(7)
C9 0.035(6) 0.043(8) 0.032(6) 0.003(6) 0.005(5) -0.007(6)
C10 0.036(6) 0.043(8) 0.048(7) -0.002(6) 0.008(6) 0.001(6)
C11 0.042(7) 0.039(7) 0.049(7) -0.011(6) 0.014(6) 0.000(6)
C12 0.034(6) 0.045(7) 0.037(6) 0.002(6) 0.011(5) -0.003(6)
C13 0.052(8) 0.035(7) 0.043(7) -0.003(6) 0.018(6) -0.009(6)
C14 0.050(8) 0.039(7) 0.051(8) -0.009(7) 0.021(7) -0.002(6)
C15 0.052(8) 0.062(10) 0.037(7) 0.010(7) 0.006(6) 0.007(7)
C16 0.067(10) 0.040(8) 0.061(9) -0.006(8) 0.010(8) 0.006(8)
C17 0.046(8) 0.050(9) 0.069(10) 0.002(8) 0.018(8) -0.007(7)
C18 0.041(7) 0.047(8) 0.045(7) 0.009(6) 0.018(6) 0.003(6)
C19 0.049(8) 0.068(10) 0.051(8) 0.004(8) 0.022(7) -0.006(8)
C20 0.068(10) 0.079(12) 0.056(9) 0.002(9) 0.033(8) -0.005(9)
C21 0.068(11) 0.108(16) 0.055(9) -0.005(10) 0.027(9) -0.011(12)
C22 0.062(10) 0.106(16) 0.081(12) -0.004(12) 0.048(10) -0.015(11)
C23 0.054(9) 0.075(12) 0.062(10) -0.007(9) 0.026(8) -0.015(9)
C24 0.12(2) 0.22(3) 0.061(12) -0.021(17) 0.052(13) -0.07(2)
C25 0.032(6) 0.045(8) 0.036(6) 0.016(6) 0.004(5) 0.006(6)
C26 0.033(6) 0.030(6) 0.044(7) 0.007(6) 0.006(5) 0.004(5)
C27 0.058(9) 0.067(10) 0.060(9) 0.024(8) 0.041(8) 0.028(8)
C28 0.080(11) 0.037(8) 0.049(8) -0.009(7) 0.009(8) 0.036(8)
C29 0.054(9) 0.036(8) 0.073(10) 0.016(8) 0.009(8) 0.016(7)
C30 0.075(12) 0.091(14) 0.078(12) 0.034(11) 0.042(11) 0.022(11)
C31 0.053(9) 0.052(10) 0.078(12) -0.013(9) 0.007(9) 0.007(8)
C32 0.077(13) 0.093(14) 0.139(19) 0.071(14) 0.077(14) 0.046(12)
C33 0.21(3) 0.107(19) 0.050(10) 0.003(12) 0.030(15) 0.09(2)
C34 0.058(10) 0.021(7) 0.112(15) -0.013(8) -0.009(10) -0.003(7)

loop_
_atom_type_symbol
_atom_type_description
_atom_type_scat_dispersion_real
_atom_type_scat_dispersion_imag
_atom_type_scat_source
C C 0.0033 0.0016 'International Tables Vol C Tables 4.2.6.8 and 6.1.1.4'
H H 0.0000 0.0000 'International Tables Vol C Tables 4.2.6.8 and 6.1.1.4'
N N 0.0061 0.0033 'International Tables Vol C Tables 4.2.6.8 and 6.1.1.4'
O O 0.0106 0.0060 'International Tables Vol C Tables 4.2.6.8 and 6.1.1.4'
Si Si 0.0817 0.0704 'International Tables Vol C Tables 4.2.6.8 and 6.1.1.4'
W W -0.8490 6.8722 'International Tables Vol C Tables 4.2.6.8 and 6.1.1.4'

loop_
_geom_angle_atom_site_label_1
_geom_angle_atom_site_label_2
_geom_angle_atom_site_label_3
_geom_angle
_geom_angle_site_symmetry_1
_geom_angle_site_symmetry_3
C8 W1 C9 106.0(5) . .
C8 W1 C1 80.8(6) . .
C9 W1 C1 76.7(5) . .
C8 W1 C28 97.3(6) . .
C9 W1 C28 150.7(6) . .
C1 W1 C28 90.0(6) . .
C8 W1 C29 94.2(6) . .
C9 W1 C29 153.3(6) . .
C1 W1 C29 124.5(6) . .
C28 W1 C29 35.4(6) . .
C8 W1 C27 131.2(6) . .
C9 W1 C27 114.3(6) . .
C1 W1 C27 82.7(5) . .
C28 W1 C27 37.2(6) . .
C29 W1 C27 59.7(6) . .
C8 W1 C26 152.6(5) . .
C9 W1 C26 100.9(5) . .
C1 W1 C26 111.1(5) . .
C28 W1 C26 59.4(5) . .
C29 W1 C26 58.5(5) . .
C27 W1 C26 34.7(5) . .
C8 W1 C25 122.2(5) . .
C9 W1 C25 118.6(5) . .
C1 W1 C25 141.3(5) . .
C28 W1 C25 58.8(6) . .
C29 W1 C25 34.8(6) . .
C27 W1 C25 58.6(5) . .
C26 W1 C25 35.1(4) . .
C8 W1 Si1 74.2(4) . .
C9 W1 Si1 72.8(4) . .
C1 W1 Si1 132.8(4) . .
C28 W1 Si1 131.9(5) . .
C29 W1 Si1 97.0(5) . .
C27 W1 Si1 142.9(4) . .
C26 W1 Si1 109.4(3) . .
C25 W1 Si1 85.5(3) . .
C17 Si1 N1 98.1(6) . .
C17 Si1 C18 104.3(7) . .
N1 Si1 C18 97.6(6) . .
C17 Si1 W1 118.8(6) . .
N1 Si1 W1 113.4(4) . .
C18 Si1 W1 120.4(4) . .
C14 N1 C10 116.0(12) . .
C14 N1 Si1 122.7(9) . .
C10 N1 Si1 121.3(9) . .
C12 N2 C15 122.4(12) . .
C12 N2 C16 120.5(12) . .
C15 N2 C16 117.0(12) . .
C2 C1 C6 116.3(15) . .
C2 C1 W1 122.4(12) . .
C6 C1 W1 121.2(11) . .
C1 C2 C3 119(2) . .
C1 C2 H1 120.4 . .
C3 C2 H1 120.4 . .
C4 C3 C2 125(2) . .
C4 C3 H2 117.6 . .
C2 C3 H2 117.6 . .
C3 C4 C5 115.4(18) . .
C3 C4 C7 125(3) . .
C5 C4 C7 119(3) . .
C6 C5 C4 123(2) . .
C6 C5 H3 118.6 . .
C4 C5 H3 118.6 . .
C5 C6 C1 121.2(19) . .
C5 C6 H4 119.4 . .
C1 C6 H4 119.4 . .
C4 C7 H5 109.5 . .
C4 C7 H6 109.5 . .
H5 C7 H6 109.5 . .
C4 C7 H7 109.5 . .
H5 C7 H7 109.5 . .
H6 C7 H7 109.5 . .
O1 C8 W1 173.2(13) . .
O2 C9 W1 176.3(12) . .
C11 C10 N1 123.4(13) . .
C11 C10 H8 118.3 . .
N1 C10 H8 118.3 . .
C10 C11 C12 121.5(13) . .
C10 C11 H9 119.2 . .
C12 C11 H9 119.2 . .
N2 C12 C13 122.0(13) . .
N2 C12 C11 123.3(12) . .
C13 C12 C11 114.7(13) . .
C14 C13 C12 121.3(13) . .
C14 C13 H10 119.4 . .
C12 C13 H10 119.4 . .
N1 C14 C13 123.1(13) . .
N1 C14 H11 118.4 . .
C13 C14 H11 118.4 . .
N2 C15 H12 109.5 . .
N2 C15 H13 109.5 . .
H12 C15 H13 109.5 . .
N2 C15 H14 109.5 . .
H12 C15 H14 109.5 . .
H13 C15 H14 109.5 . .
N2 C16 H15 109.5 . .
N2 C16 H16 109.5 . .
H15 C16 H16 109.5 . .
N2 C16 H17 109.5 . .
H15 C16 H17 109.5 . .
H16 C16 H17 109.5 . .
Si1 C17 H18 109.5 . .
Si1 C17 H19 109.5 . .
H18 C17 H19 109.5 . .
Si1 C17 H20 109.5 . .
H18 C17 H20 109.5 . .
H19 C17 H20 109.5 . .
C23 C18 C19 114.8(14) . .
C23 C18 Si1 123.3(12) . .
C19 C18 Si1 121.9(11) . .
C20 C19 C18 123.5(15) . .
C20 C19 H21 118.2 . .
C18 C19 H21 118.2 . .
C19 C20 C21 120.6(17) . .
C19 C20 H22 119.7 . .
C21 C20 H22 119.7 . .
C22 C21 C20 116.3(17) . .
C22 C21 C24 122.3(18) . .
C20 C21 C24 121.2(19) . .
C21 C22 C23 123.1(16) . .
C21 C22 H23 118.4 . .
C23 C22 H23 118.4 . .
C22 C23 C18 121.6(16) . .
C22 C23 H24 119.2 . .
C18 C23 H24 119.2 . .
C21 C24 H25 109.5 . .
C21 C24 H26 109.5 . .
H25 C24 H26 109.5 . .
C21 C24 H27 109.5 . .
H25 C24 H27 109.5 . .
H26 C24 H27 109.5 . .
C29 C25 C26 107.5(13) . .
C29 C25 C30 125.7(15) . .
C26 C25 C30 126.0(14) . .
C29 C25 W1 70.3(8) . .
C26 C25 W1 71.6(7) . .
C30 C25 W1 130.8(11) . .
C27 C26 C25 109.4(13) . .
C27 C26 C31 126.2(14) . .
C25 C26 C31 124.1(14) . .
C27 C26 W1 71.7(8) . .
C25 C26 W1 73.3(7) . .
C31 C26 W1 126.7(10) . .
C26 C27 C28 106.7(13) . .
C26 C27 C32 124.6(18) . .
C28 C27 C32 128.0(17) . .
C26 C27 W1 73.5(7) . .
C28 C27 W1 70.2(8) . .
C32 C27 W1 128.6(11) . .
C29 C28 C27 106.7(13) . .
C29 C28 C33 129(2) . .
C27 C28 C33 124(2) . .
C29 C28 W1 73.0(8) . .
C27 C28 W1 72.6(7) . .
C33 C28 W1 125.1(12) . .
C25 C29 C28 109.7(14) . .
C25 C29 C34 125.8(18) . .
C28 C29 C34 124.4(18) . .
C25 C29 W1 74.9(8) . .
C28 C29 W1 71.6(8) . .
C34 C29 W1 124.3(10) . .
C25 C30 H28 109.5 . .
C25 C30 H29 109.5 . .
H28 C30 H29 109.5 . .
C25 C30 H30 109.5 . .
H28 C30 H30 109.5 . .
H29 C30 H30 109.5 . .
C26 C31 H31 109.5 . .
C26 C31 H32 109.5 . .
H31 C31 H32 109.5 . .
C26 C31 H33 109.5 . .
H31 C31 H33 109.5 . .
H32 C31 H33 109.5 . .
C27 C32 H34 109.5 . .
C27 C32 H35 109.5 . .
H34 C32 H35 109.5 . .
C27 C32 H36 109.5 . .
H34 C32 H36 109.5 . .
H35 C32 H36 109.5 . .
C28 C33 H37 109.5 . .
C28 C33 H38 109.5 . .
H37 C33 H38 109.5 . .
C28 C33 H39 109.5 . .
H37 C33 H39 109.5 . .
H38 C33 H39 109.5 . .
C29 C34 H40 109.5 . .
C29 C34 H41 109.5 . .
H40 C34 H41 109.5 . .
C29 C34 H42 109.5 . .
H40 C34 H42 109.5 . .
H41 C34 H42 109.5 . .
C38 C35 C37 125(4) . .
C38 C35 C39 66(3) . .
C37 C35 C39 169(4) . .
C38 C35 C40 59(3) . .
C37 C35 C40 66(3) . .
C39 C35 C40 125(3) . .
C38 C35 C36 179(5) . .
C37 C35 C36 55(3) . .
C39 C35 C36 114(3) . .
C40 C35 C36 120(3) . .
C38 C35 C35 123(3) . 2
C37 C35 C35 112(3) . 2
C39 C35 C35 56.5(19) . 2
C40 C35 C35 178(3) . 2
C36 C35 C35 57.9(17) . 2
C37 C36 C37 176(5) 2 .
C37 C36 C35 60(3) 2 2
C37 C36 C35 124(4) . 2
C37 C36 C35 124(4) 2 .
C37 C36 C35 60(3) . .
C35 C36 C35 64(3) 2 .
C36 C37 C35 66(3) . .
C36 C37 C40 125(4) . .
C35 C37 C40 59(3) . .
C35 C38 C40 68(4) . .
C35 C38 C39 63(3) . .
C40 C38 C39 131(5) . .
C35 C39 C35 67(4) 2 .
C35 C39 C38 51(3) 2 2
C35 C39 C38 118(4) . 2
C35 C39 C38 118(4) 2 .
C35 C39 C38 51(3) . .
C38 C39 C38 169(5) 2 .
C38 C40 C35 53(3) . .
C38 C40 C37 108(4) . .
C35 C40 C37 56(3) . .

loop_
_geom_bond_atom_site_label_1
_geom_bond_atom_site_label_2
_geom_bond_distance
_geom_bond_site_symmetry_2
W1 C8 1.945(18) .
W1 C9 1.968(14) .
W1 C1 2.290(13) .
W1 C28 2.322(13) .
W1 C29 2.341(15) .
W1 C27 2.354(14) .
W1 C26 2.378(12) .
W1 C25 2.400(12) .
W1 Si1 2.505(4) .
Si1 C17 1.894(15) .
Si1 N1 1.898(11) .
Si1 C18 1.898(15) .
O1 C8 1.158(19) .
O2 C9 1.154(17) .
N1 C14 1.347(17) .
N1 C10 1.361(16) .
N2 C12 1.331(17) .
N2 C15 1.458(17) .
N2 C16 1.476(18) .
C1 C2 1.39(2) .
C1 C6 1.41(2) .
C2 C3 1.43(3) .
C2 H1 0.9500 .
C3 C4 1.33(3) .
C3 H2 0.9500 .
C4 C5 1.40(3) .
C4 C7 1.51(3) .
C5 C6 1.38(2) .
C5 H3 0.9500 .
C6 H4 0.9500 .
C7 H5 0.9800 .
C7 H6 0.9800 .
C7 H7 0.9800 .
C10 C11 1.355(19) .
C10 H8 0.9500 .
C11 C12 1.403(19) .
C11 H9 0.9500 .
C12 C13 1.396(18) .
C13 C14 1.38(2) .
C13 H10 0.9500 .
C14 H11 0.9500 .
C15 H12 0.9800 .
C15 H13 0.9800 .
C15 H14 0.9800 .
C16 H15 0.9800 .
C16 H16 0.9800 .
C16 H17 0.9800 .
C17 H18 0.9800 .
C17 H19 0.9800 .
C17 H20 0.9800 .
C18 C23 1.39(2) .
C18 C19 1.40(2) .
C19 C20 1.38(2) .
C19 H21 0.9500 .
C20 C21 1.39(2) .
C20 H22 0.9500 .
C21 C22 1.37(3) .
C21 C24 1.48(3) .
C22 C23 1.38(2) .
C22 H23 0.9500 .
C23 H24 0.9500 .
C24 H25 0.9800 .
C24 H26 0.9800 .
C24 H27 0.9800 .
C25 C29 1.42(2) .
C25 C26 1.439(18) .
C25 C30 1.51(2) .
C26 C27 1.413(19) .
C26 C31 1.51(2) .
C27 C28 1.49(3) .
C27 C32 1.49(2) .
C28 C29 1.42(3) .
C28 C33 1.50(2) .
C29 C34 1.49(2) .
C30 H28 0.9800 .
C30 H29 0.9800 .
C30 H30 0.9800 .
C31 H31 0.9800 .
C31 H32 0.9800 .
C31 H33 0.9800 .
C32 H34 0.9800 .
C32 H35 0.9800 .
C32 H36 0.9800 .
C33 H37 0.9800 .
C33 H38 0.9800 .
C33 H39 0.9800 .
C34 H40 0.9800 .
C34 H41 0.9800 .
C34 H42 0.9800 .
C35 C38 1.20(6) .
C35 C37 1.35(6) .
C35 C39 1.37(5) .
C35 C40 1.40(5) .
C35 C36 1.42(4) .
C35 C35 1.51(7) 2
C36 C37 1.27(5) 2
C36 C37 1.27(5) .
C36 C35 1.42(4) 2
C37 C40 1.48(5) .
C38 C40 1.29(5) .
C38 C39 1.41(5) .
C39 C35 1.37(5) 2
C39 C38 1.41(5) 2

loop_
_geom_torsion_atom_site_label_1
_geom_torsion_atom_site_label_2
_geom_torsion_atom_site_label_3
_geom_torsion_atom_site_label_4
_geom_torsion
_geom_torsion_site_symmetry_1
_geom_torsion_site_symmetry_4
C8 W1 Si1 C17 51.0(7) . .
C9 W1 Si1 C17 163.8(7) . .
C1 W1 Si1 C17 111.6(8) . .
C28 W1 Si1 C17 -34.6(8) . .
C29 W1 Si1 C17 -41.5(8) . .
C27 W1 Si1 C17 -88.5(10) . .
C26 W1 Si1 C17 -100.5(7) . .
C25 W1 Si1 C17 -74.4(7) . .
C8 W1 Si1 N1 -63.4(6) . .
C9 W1 Si1 N1 49.4(5) . .
C1 W1 Si1 N1 -2.7(7) . .
C28 W1 Si1 N1 -149.0(6) . .
C29 W1 Si1 N1 -155.9(6) . .
C27 W1 Si1 N1 157.1(8) . .
C26 W1 Si1 N1 145.2(5) . .
C25 W1 Si1 N1 171.2(5) . .
C8 W1 Si1 C18 -178.4(7) . .
C9 W1 Si1 C18 -65.6(6) . .
C1 W1 Si1 C18 -117.7(7) . .
C28 W1 Si1 C18 96.1(7) . .
C29 W1 Si1 C18 89.2(7) . .
C27 W1 Si1 C18 42.1(10) . .
C26 W1 Si1 C18 30.2(6) . .
C25 W1 Si1 C18 56.2(6) . .
C17 Si1 N1 C14 137.0(12) . .
C18 Si1 N1 C14 31.2(12) . .
W1 Si1 N1 C14 -96.7(11) . .
C17 Si1 N1 C10 -41.8(12) . .
C18 Si1 N1 C10 -147.5(11) . .
W1 Si1 N1 C10 84.5(11) . .
C8 W1 C1 C2 -32.1(12) . .
C9 W1 C1 C2 -141.1(13) . .
C28 W1 C1 C2 65.3(12) . .
C29 W1 C1 C2 56.7(14) . .
C27 W1 C1 C2 101.8(13) . .
C26 W1 C1 C2 122.2(12) . .
C25 W1 C1 C2 99.4(13) . .
Si1 W1 C1 C2 -90.3(12) . .
C8 W1 C1 C6 150.5(12) . .
C9 W1 C1 C6 41.5(11) . .
C28 W1 C1 C6 -112.1(12) . .
C29 W1 C1 C6 -120.7(12) . .
C27 W1 C1 C6 -75.6(12) . .
C26 W1 C1 C6 -55.2(12) . .
C25 W1 C1 C6 -78.0(14) . .
Si1 W1 C1 C6 92.3(12) . .
C6 C1 C2 C3 -4(2) . .
W1 C1 C2 C3 178.1(11) . .
C1 C2 C3 C4 0(3) . .
C2 C3 C4 C5 2(3) . .
C2 C3 C4 C7 -177.2(17) . .
C3 C4 C5 C6 0(3) . .
C7 C4 C5 C6 179.4(17) . .
C4 C5 C6 C1 -5(3) . .
C2 C1 C6 C5 6(2) . .
W1 C1 C6 C5 -176.0(13) . .
C14 N1 C10 C11 0(2) . .
Si1 N1 C10 C11 179.2(11) . .
N1 C10 C11 C12 0(2) . .
C15 N2 C12 C13 -178.7(13) . .
C16 N2 C12 C13 4(2) . .
C15 N2 C12 C11 -1(2) . .
C16 N2 C12 C11 -177.5(15) . .
C10 C11 C12 N2 -177.7(14) . .
C10 C11 C12 C13 1(2) . .
N2 C12 C13 C14 177.0(13) . .
C11 C12 C13 C14 -1(2) . .
C10 N1 C14 C13 -1(2) . .
Si1 N1 C14 C13 -179.9(11) . .
C12 C13 C14 N1 2(2) . .
C17 Si1 C18 C23 -19.7(15) . .
N1 Si1 C18 C23 80.7(14) . .
W1 Si1 C18 C23 -156.3(12) . .
C17 Si1 C18 C19 158.4(13) . .
N1 Si1 C18 C19 -101.2(13) . .
W1 Si1 C18 C19 21.8(15) . .
C23 C18 C19 C20 1(3) . .
Si1 C18 C19 C20 -177.5(14) . .
C18 C19 C20 C21 -1(3) . .
C19 C20 C21 C22 0(3) . .
C19 C20 C21 C24 -176(2) . .
C20 C21 C22 C23 1(3) . .
C24 C21 C22 C23 177(2) . .
C21 C22 C23 C18 -1(3) . .
C19 C18 C23 C22 0(3) . .
Si1 C18 C23 C22 178.1(15) . .
C8 W1 C25 C29 41.0(11) . .
C9 W1 C25 C29 176.7(10) . .
C1 W1 C25 C29 -78.0(12) . .
C28 W1 C25 C29 -37.1(10) . .
C27 W1 C25 C29 -80.9(11) . .
C26 W1 C25 C29 -117.1(13) . .
Si1 W1 C25 C29 109.1(9) . .
C8 W1 C25 C26 158.1(8) . .
C9 W1 C25 C26 -66.1(9) . .
C1 W1 C25 C26 39.1(12) . .
C28 W1 C25 C26 80.1(10) . .
C29 W1 C25 C26 117.1(13) . .
C27 W1 C25 C26 36.3(9) . .
Si1 W1 C25 C26 -133.8(8) . .
C8 W1 C25 C30 -79.7(17) . .
C9 W1 C25 C30 56.0(17) . .
C1 W1 C25 C30 161.3(15) . .
C28 W1 C25 C30 -157.7(18) . .
C29 W1 C25 C30 -120.7(19) . .
C27 W1 C25 C30 158.5(18) . .
C26 W1 C25 C30 122.2(19) . .
Si1 W1 C25 C30 -11.6(15) . .
C29 C25 C26 C27 -1.6(15) . .
C30 C25 C26 C27 169.3(14) . .
W1 C25 C26 C27 -63.1(9) . .
C29 C25 C26 C31 -175.1(13) . .
C30 C25 C26 C31 -4(2) . .
W1 C25 C26 C31 123.4(13) . .
C29 C25 C26 W1 61.5(9) . .
C30 C25 C26 W1 -127.6(15) . .
C8 W1 C26 C27 74.5(15) . .
C9 W1 C26 C27 -117.2(10) . .
C1 W1 C26 C27 -37.4(10) . .
C28 W1 C26 C27 39.4(10) . .
C29 W1 C26 C27 81.0(11) . .
C25 W1 C26 C27 117.6(13) . .
Si1 W1 C26 C27 167.3(9) . .
C8 W1 C26 C25 -43.1(15) . .
C9 W1 C26 C25 125.2(9) . .
C1 W1 C26 C25 -155.0(8) . .
C28 W1 C26 C25 -78.2(10) . .
C29 W1 C26 C25 -36.6(9) . .
C27 W1 C26 C25 -117.6(13) . .
Si1 W1 C26 C25 49.7(8) . .
C8 W1 C26 C31 -163.5(14) . .
C9 W1 C26 C31 4.8(15) . .
C1 W1 C26 C31 84.6(14) . .
C28 W1 C26 C31 161.4(16) . .
C29 W1 C26 C31 -157.0(16) . .
C27 W1 C26 C31 122.0(17) . .
C25 W1 C26 C31 -120.4(17) . .
Si1 W1 C26 C31 -70.7(14) . .
C25 C26 C27 C28 1.3(15) . .
C31 C26 C27 C28 174.7(13) . .
W1 C26 C27 C28 -62.8(9) . .
C25 C26 C27 C32 -170.0(14) . .
C31 C26 C27 C32 3(2) . .
W1 C26 C27 C32 125.9(16) . .
C25 C26 C27 W1 64.1(9) . .
C31 C26 C27 W1 -122.5(14) . .
C8 W1 C27 C26 -143.8(9) . .
C9 W1 C27 C26 73.3(10) . .
C1 W1 C27 C26 145.2(10) . .
C28 W1 C27 C26 -115.1(13) . .
C29 W1 C27 C26 -77.4(10) . .
C25 W1 C27 C26 -36.6(8) . .
Si1 W1 C27 C26 -20.0(14) . .
C8 W1 C27 C28 -28.7(12) . .
C9 W1 C27 C28 -171.5(9) . .
C1 W1 C27 C28 -99.7(10) . .
C29 W1 C27 C28 37.8(10) . .
C26 W1 C27 C28 115.1(13) . .
C25 W1 C27 C28 78.5(10) . .
Si1 W1 C27 C28 95.1(11) . .
C8 W1 C27 C32 95(2) . .
C9 W1 C27 C32 -48.1(19) . .
C1 W1 C27 C32 23.8(18) . .
C28 W1 C27 C32 123(2) . .
C29 W1 C27 C32 161(2) . .
C26 W1 C27 C32 -121(2) . .
C25 W1 C27 C32 -158(2) . .
Si1 W1 C27 C32 -141.5(16) . .
C26 C27 C28 C29 -0.5(15) . .
C32 C27 C28 C29 170.4(15) . .
W1 C27 C28 C29 -65.5(10) . .
C26 C27 C28 C33 -173.9(14) . .
C32 C27 C28 C33 -3(2) . .
W1 C27 C28 C33 121.1(15) . .
C26 C27 C28 W1 65.0(10) . .
C32 C27 C28 W1 -124.1(16) . .
C8 W1 C28 C29 -87.1(10) . .
C9 W1 C28 C29 130.2(13) . .
C1 W1 C28 C29 -167.8(10) . .
C27 W1 C28 C29 114.3(13) . .
C26 W1 C28 C29 77.5(10) . .
C25 W1 C28 C29 36.4(9) . .
Si1 W1 C28 C29 -11.9(12) . .
C8 W1 C28 C27 158.6(9) . .
C9 W1 C28 C27 15.9(17) . .
C1 W1 C28 C27 77.9(9) . .
C29 W1 C28 C27 -114.3(13) . .
C26 W1 C28 C27 -36.8(8) . .
C25 W1 C28 C27 -77.9(9) . .
Si1 W1 C28 C27 -126.1(8) . .
C8 W1 C28 C33 39(2) . .
C9 W1 C28 C33 -104(2) . .
C1 W1 C28 C33 -42(2) . .
C29 W1 C28 C33 126(3) . .
C27 W1 C28 C33 -120(3) . .
C26 W1 C28 C33 -157(2) . .
C25 W1 C28 C33 162(2) . .
Si1 W1 C28 C33 114(2) . .
C26 C25 C29 C28 1.3(15) . .
C30 C25 C29 C28 -169.6(14) . .
W1 C25 C29 C28 63.6(10) . .
C26 C25 C29 C34 176.0(13) . .
C30 C25 C29 C34 5(2) . .
W1 C25 C29 C34 -121.7(15) . .
C26 C25 C29 W1 -62.4(9) . .
C30 C25 C29 W1 126.7(14) . .
C27 C28 C29 C25 -0.5(16) . .
C33 C28 C29 C25 172.5(15) . .
W1 C28 C29 C25 -65.7(10) . .
C27 C28 C29 C34 -175.3(13) . .
C33 C28 C29 C34 -2(3) . .
W1 C28 C29 C34 119.5(14) . .
C27 C28 C29 W1 65.3(9) . .
C33 C28 C29 W1 -121.8(17) . .
C8 W1 C29 C25 -146.2(9) . .
C9 W1 C29 C25 -6.4(19) . .
C1 W1 C29 C25 132.1(9) . .
C28 W1 C29 C25 117.2(14) . .
C27 W1 C29 C25 77.6(9) . .
C26 W1 C29 C25 36.8(8) . .
Si1 W1 C29 C25 -71.6(9) . .
C8 W1 C29 C28 96.6(10) . .
C9 W1 C29 C28 -123.6(14) . .
C1 W1 C29 C28 14.9(12) . .
C27 W1 C29 C28 -39.7(9) . .
C26 W1 C29 C28 -80.4(10) . .
C25 W1 C29 C28 -117.2(14) . .
Si1 W1 C29 C28 171.1(9) . .
C8 W1 C29 C34 -22.9(18) . .
C9 W1 C29 C34 116.9(18) . .
C1 W1 C29 C34 -104.6(18) . .
C28 W1 C29 C34 -120(2) . .
C27 W1 C29 C34 -159(2) . .
C26 W1 C29 C34 160(2) . .
C25 W1 C29 C34 123(2) . .
Si1 W1 C29 C34 51.6(18) . .
C37 C35 C36 C37 179.9(2) . 2
C39 C35 C36 C37 -3(4) . 2
C40 C35 C36 C37 179(3) . 2
C35 C35 C36 C37 -3(4) 2 2
C39 C35 C36 C37 177(4) . .
C40 C35 C36 C37 -1(3) . .
C35 C35 C36 C37 177(4) 2 .
C37 C35 C36 C35 -177(4) . 2
C39 C35 C36 C35 0.001(8) . 2
C40 C35 C36 C35 -179(5) . 2
C35 C36 C37 C35 3(5) 2 .
C35 C36 C37 C40 4(6) 2 .
C35 C36 C37 C40 1(3) . .
C38 C35 C37 C36 -179(5) . .
C39 C35 C37 C36 -12(20) . .
C40 C35 C37 C36 179(3) . .
C35 C35 C37 C36 -2(4) 2 .
C38 C35 C37 C40 2(5) . .
C39 C35 C37 C40 169(20) . .
C36 C35 C37 C40 -179(3) . .
C35 C35 C37 C40 179(5) 2 .
C37 C35 C38 C40 -2(5) . .
C39 C35 C38 C40 -180(3) . .
C35 C35 C38 C40 -179(5) 2 .
C37 C35 C38 C39 177(5) . .
C40 C35 C38 C39 180(3) . .
C35 C35 C38 C39 1(4) 2 .
C38 C35 C39 C35 179(4) . 2
C37 C35 C39 C35 11(17) . 2
C40 C35 C39 C35 179(6) . 2
C36 C35 C39 C35 -0.001(7) . 2
C38 C35 C39 C38 179.9(5) . 2
C37 C35 C39 C38 12(20) . 2
C40 C35 C39 C38 179(3) . 2
C36 C35 C39 C38 1(4) . 2
C35 C35 C39 C38 1(4) 2 2
C37 C35 C39 C38 -168(21) . .
C40 C35 C39 C38 0(3) . .
C36 C35 C39 C38 -179(4) . .
C35 C35 C39 C38 -179(4) 2 .
C35 C38 C39 C35 -1(5) . 2
C40 C38 C39 C35 -1(6) . 2
C40 C38 C39 C35 1(4) . .
C35 C38 C39 C38 -1(2) . 2
C40 C38 C39 C38 0(5) . 2
C39 C38 C40 C35 -1(4) . .
C35 C38 C40 C37 2(4) . .
C39 C38 C40 C37 1(6) . .
C37 C35 C40 C38 178(4) . .
C39 C35 C40 C38 0(4) . .
C36 C35 C40 C38 179(5) . .
C38 C35 C40 C37 -178(4) . .
C39 C35 C40 C37 -177(5) . .
C36 C35 C40 C37 1(3) . .
C36 C37 C40 C38 -3(6) . .
C35 C37 C40 C38 -2(4) . .
C36 C37 C40 C35 -1(3) . .
